data_2012910
loop_
_publ_author_name
'MacLean, Elizabeth J.'
'Teat, Simon J.'
'Farrell, Dorcas M. M.'
'Ferguson, George'
'Glidewell, Christopher'

_publ_section_title
;The salt-type 1:2 adduct of
 <i>meso</i>-5,5,7,12,12,14-hexa-<i>C</i>-methyl-1,4,8,11-tetraazacyclotetradecane
 (tet-a) and 5-nitroisophthalic acid forms a hydrogen-bonded sheet structure
 containing two configurational isomers of [(tet-a)H~2~]^2+^
;
_journal_issue 8
_journal_name_full 'Acta Crystallographica Section C'
_journal_page_first o470
_journal_page_last o473
_journal_paper_doi 10.1107/S0108270102010958
_journal_volume 58
_journal_year 2002
_chemical_formula_iupac 'C16 H38 N4 2+ , 2C8 H4 N O6 -'
_chemical_formula_moiety 'C16 H38 N4 2+ , 2C8 H4 N O6 -'
_chemical_formula_sum 'C32 H46 N6 O12'
_chemical_formula_weight 706.46
_chemical_name_systematic
;
meso-5,7,7,12,14,14-hexamethyl-4,11-diaza-1,8-diazoniacyclotetradecane
bis(3-carboxy-5-nitrobenzoate)
;
_space_group_IT_number 2
_symmetry_cell_setting triclinic
_symmetry_space_group_name_Hall '-P 1'
_symmetry_space_group_name_H-M 'P -1'
_atom_sites_solution_hydrogens geom
_atom_sites_solution_primary direct
_atom_sites_solution_secondary difmap
_cell_angle_alpha 66.6350(10)
_cell_angle_beta 71.3870(10)
_cell_angle_gamma 82.9760(10)
_cell_formula_units_Z 1
_cell_length_a 8.5183(6)
_cell_length_b 10.2278(8)
_cell_length_c 11.3272(9)
_cell_measurement_reflns_used 5312
_cell_measurement_temperature 150(2)
_cell_measurement_theta_max 29.33
_cell_measurement_theta_min 2.44
_cell_volume 858.54(11)
_computing_cell_refinement 'SAINT (Bruker, 2000)'
_computing_data_collection 'SMART (Bruker, 1998)'
_computing_data_reduction SAINT
_computing_molecular_graphics 'PLATON (Spek, 2002)'
_computing_publication_material 'SHELXL97 and PRPKAPPA (Ferguson, 1999)'
_computing_structure_refinement 'SHELXTL and SHELXL97 (Sheldrick, 1997)'
_computing_structure_solution 'SHELXTL (Sheldrick, 1998)'
_diffrn_ambient_temperature 150(2)
_diffrn_measured_fraction_theta_full 0.997
_diffrn_measured_fraction_theta_max 0.901
_diffrn_measurement_device_type 'Bruker SMART 1K CCD area-detector'
_diffrn_measurement_method '\w rotation with narrow frames'
_diffrn_radiation_monochromator 'Silicon 111'
_diffrn_radiation_source 'Daresbury SRS station 9.8'
_diffrn_radiation_type synchrotron
_diffrn_radiation_wavelength 0.6867
_diffrn_reflns_av_R_equivalents 0.027
_diffrn_reflns_av_sigmaI/netI 0.033
_diffrn_reflns_limit_h_max 11
_diffrn_reflns_limit_h_min -11
_diffrn_reflns_limit_k_max 13
_diffrn_reflns_limit_k_min -14
_diffrn_reflns_limit_l_max 15
_diffrn_reflns_limit_l_min -16
_diffrn_reflns_number 8877
_diffrn_reflns_theta_full 25.00
_diffrn_reflns_theta_max 29.33
_diffrn_reflns_theta_min 1.98
_diffrn_standards_decay_% 15
_diffrn_standards_number 0
_exptl_absorpt_coefficient_mu 0.105
_exptl_absorpt_correction_T_max 0.997
_exptl_absorpt_correction_T_min 0.991
_exptl_absorpt_correction_type multi-scan
_exptl_absorpt_process_details '(SADABS; Bruker, 2000)'
_exptl_crystal_colour colourless
_exptl_crystal_density_diffrn 1.367
_exptl_crystal_density_meas ?
_exptl_crystal_density_method 'not measured'
_exptl_crystal_description block
_exptl_crystal_F_000 376
_exptl_crystal_size_max 0.09
_exptl_crystal_size_mid 0.06
_exptl_crystal_size_min 0.03
_refine_diff_density_max 0.64
_refine_diff_density_min -0.27
_refine_ls_extinction_method none
_refine_ls_goodness_of_fit_ref 1.130
_refine_ls_hydrogen_treatment constr
_refine_ls_matrix_type full
_refine_ls_number_parameters 262
_refine_ls_number_reflns 4702
_refine_ls_number_restraints 9
_refine_ls_restrained_S_all 1.131
_refine_ls_R_factor_all 0.069
_refine_ls_R_factor_gt 0.062
_refine_ls_shift/su_max <0.001
_refine_ls_shift/su_mean 0.000
_refine_ls_structure_factor_coef Fsqd
_refine_ls_weighting_details 'calc w = 1/[\s^2^(Fo^2^)+(0.0776P)^2^+0.2773P] where P = (Fo^2^+2Fc^2^)/3'
_refine_ls_weighting_scheme calc
_refine_ls_wR_factor_gt 0.160
_refine_ls_wR_factor_ref 0.165
_reflns_number_gt 4097
_reflns_number_total 4702
_reflns_threshold_expression I>2\s(I)
_cod_data_source_file tr1034.cif
_cod_data_source_block I
_cod_depositor_comments
;
The following automatic conversions were performed:

'_exptl_crystal_density_meas' value 'not measured' was changed to '?'
- the value is perceived as not measured.

Automatic conversion script
Id: cif_fix_values 3008 2015-01-20 13:52:24Z robertas 
;
_cod_database_code 2012910
_cod_database_fobs_code 2012910

loop_
_symmetry_equiv_pos_as_xyz
'x, y, z'
'-x, -y, -z'

loop_
_atom_site_label
_atom_site_fract_x
_atom_site_fract_y
_atom_site_fract_z
_atom_site_U_iso_or_equiv
_atom_site_adp_type
_atom_site_calc_flag
_atom_site_refinement_flags
_atom_site_occupancy
_atom_site_disorder_assembly
_atom_site_disorder_group
_atom_site_type_symbol
O1 1.49566(14) 1.15193(14) 0.06528(15) 0.0536(4) Uani d . 1 . . O
O2 1.43084(14) 0.92631(13) 0.19819(14) 0.0480(3) Uani d . 1 . . O
H2 1.5255 0.9253 0.2066 0.072 Uiso calc R 1 . . H
O3 0.88430(14) 0.74429(12) 0.36103(14) 0.0471(3) Uani d . 1 . . O
O4 0.68298(13) 0.86088(15) 0.27784(13) 0.0498(4) Uani d . 1 . . O
O5 0.82203(17) 1.34823(17) -0.07586(17) 0.0701(5) Uani d . 1 . . O
O6 1.06128(18) 1.44045(16) -0.13114(18) 0.0726(5) Uani d . 1 . . O
N11 0.96118(17) 1.34182(16) -0.06684(15) 0.0457(4) Uani d . 1 . . N
C11 1.22518(16) 1.06822(15) 0.11204(14) 0.0285(3) Uani d . 1 . . C
C12 1.11236(16) 0.95671(15) 0.19031(14) 0.0280(3) Uani d . 1 . . C
H12 1.1474 0.8693 0.2470 0.034 Uiso calc R 1 . . H
C13 0.94868(15) 0.97090(15) 0.18704(13) 0.0270(3) Uani d . 1 . . C
C14 0.89797(16) 1.09789(16) 0.10156(14) 0.0295(3) Uani d . 1 . . C
H14 0.7877 1.1092 0.0964 0.035 Uiso calc R 1 . . H
C15 1.01319(17) 1.20707(16) 0.02434(14) 0.0324(3) Uani d . 1 . . C
C16 1.17551(18) 1.19641(17) 0.02789(15) 0.0339(3) Uani d . 1 . . C
H16 1.2505 1.2742 -0.0255 0.041 Uiso calc R 1 . . H
C17 1.39859(16) 1.05513(16) 0.12086(14) 0.0310(3) Uani d . 1 . . C
C18 0.82911(17) 0.84889(16) 0.28138(15) 0.0317(3) Uani d . 1 . . C
N1 0.63983(16) 0.33334(14) 0.49439(14) 0.0272(3) Uani d P 0.847(3) A -1 N
H1 0.5780 0.2735 0.5778 0.033 Uiso calc PR 0.847(3) A -1 H
C2 0.7882(2) 0.3796(2) 0.5081(2) 0.0323(4) Uani d P 0.847(3) A -1 C
H2A 0.8469 0.4548 0.4221 0.039 Uiso calc PR 0.847(3) A -1 H
H2B 0.8644 0.2981 0.5285 0.039 Uiso calc PR 0.847(3) A -1 H
C3 0.7408(3) 0.4364(3) 0.6193(3) 0.0343(5) Uani d P 0.847(3) A -1 C
H3A 0.6701 0.3662 0.7032 0.041 Uiso calc PR 0.847(3) A -1 H
H3B 0.8415 0.4532 0.6371 0.041 Uiso calc PR 0.847(3) A -1 H
N4 0.6482(6) 0.5736(3) 0.5761(4) 0.0274(5) Uani d P 0.847(3) A -1 N
H4A 0.5603 0.5574 0.5530 0.033 Uiso calc PR 0.847(3) A -1 H
H4B 0.7173 0.6386 0.5003 0.033 Uiso calc PR 0.847(3) A -1 H
C5 0.5825(7) 0.6389(6) 0.6830(6) 0.0351(5) Uani d P 0.847(3) A -1 C
C51 0.7283(6) 0.6911(5) 0.7042(6) 0.0502(11) Uani d P 0.847(3) A -1 C
H51A 0.7967 0.6097 0.7400 0.075 Uiso calc PR 0.847(3) A -1 H
H51B 0.6864 0.7385 0.7683 0.075 Uiso calc PR 0.847(3) A -1 H
H51C 0.7953 0.7584 0.6180 0.075 Uiso calc PR 0.847(3) A -1 H
C52 0.4772(10) 0.5286(8) 0.8141(7) 0.0572(10) Uani d P 0.847(3) A -1 C
H52A 0.3984 0.4842 0.7941 0.086 Uiso calc PR 0.847(3) A -1 H
H52B 0.4164 0.5757 0.8756 0.086 Uiso calc PR 0.847(3) A -1 H
H52C 0.5494 0.4553 0.8564 0.086 Uiso calc PR 0.847(3) A -1 H
C6 0.4813(7) 0.7698(6) 0.6221(7) 0.0363(7) Uani d P 0.847(3) A -1 C
H6A 0.4514 0.8239 0.6817 0.044 Uiso calc PR 0.847(3) A -1 H
H6B 0.5539 0.8319 0.5342 0.044 Uiso calc PR 0.847(3) A -1 H
C7 0.3217(2) 0.7412(2) 0.6003(2) 0.0319(4) Uani d P 0.847(3) A -1 C
H7 0.2483 0.6778 0.6888 0.038 Uiso calc PR 0.847(3) A -1 H
C71 0.2295(7) 0.8821(5) 0.5497(7) 0.0509(7) Uani d P 0.847(3) A -1 C
H71A 0.2235 0.9365 0.6054 0.076 Uiso calc PR 0.847(3) A -1 H
H71B 0.1172 0.8614 0.5558 0.076 Uiso calc PR 0.847(3) A -1 H
H71C 0.2892 0.9379 0.4558 0.076 Uiso calc PR 0.847(3) A -1 H
N21 0.7072(9) 0.3868(8) 0.4004(8) 0.0267(12) Uiso d PD 0.153(3) A -2 N
H21 0.7604 0.4127 0.3098 0.032 Uiso calc PR 0.153(3) A -2 H
C22 0.8227(13) 0.4009(14) 0.4656(10) 0.0267(12) Uiso d PD 0.153(3) A -2 C
H22A 0.8990 0.4814 0.4020 0.032 Uiso calc PR 0.153(3) A -2 H
H22B 0.8900 0.3132 0.4858 0.032 Uiso calc PR 0.153(3) A -2 H
C23 0.7419(19) 0.4253(16) 0.5923(13) 0.0267(12) Uiso d PD 0.153(3) A -2 C
H23A 0.6626 0.3460 0.6523 0.032 Uiso calc PR 0.153(3) A -2 H
H23B 0.8287 0.4162 0.6359 0.032 Uiso calc PR 0.153(3) A -2 H
N24 0.653(4) 0.558(2) 0.590(3) 0.0267(12) Uiso d PD 0.153(3) A -2 N
H24A 0.5611 0.5495 0.5673 0.032 Uiso calc PR 0.153(3) A -2 H
H24B 0.7186 0.6252 0.5137 0.032 Uiso calc PR 0.153(3) A -2 H
C25 0.588(3) 0.637(3) 0.680(3) 0.0267(12) Uiso d PD 0.153(3) A -2 C
C251 0.743(3) 0.676(3) 0.698(2) 0.0267(12) Uiso d PD 0.153(3) A -2 C
H25A 0.8128 0.7391 0.6103 0.040 Uiso calc PR 0.153(3) A -2 H
H25B 0.8046 0.5892 0.7329 0.040 Uiso calc PR 0.153(3) A -2 H
H25C 0.7117 0.7245 0.7608 0.040 Uiso calc PR 0.153(3) A -2 H
C252 0.488(4) 0.531(3) 0.816(3) 0.0267(12) Uiso d PD 0.153(3) A -2 C
H25D 0.3916 0.4980 0.8053 0.040 Uiso calc PR 0.153(3) A -2 H
H25E 0.4497 0.5783 0.8803 0.040 Uiso calc PR 0.153(3) A -2 H
H25F 0.5573 0.4498 0.8489 0.040 Uiso calc PR 0.153(3) A -2 H
C26 0.474(3) 0.757(4) 0.626(3) 0.0267(12) Uiso d PD 0.153(3) A -2 C
H26A 0.5462 0.8422 0.5691 0.032 Uiso calc PR 0.153(3) A -2 H
H26B 0.4018 0.7769 0.7051 0.032 Uiso calc PR 0.153(3) A -2 H
C27 0.3601(13) 0.7565(11) 0.5463(12) 0.0267(12) Uiso d PD 0.153(3) A -2 C
H27 0.4277 0.7803 0.4502 0.032 Uiso calc PR 0.153(3) A -2 H
C271 0.237(3) 0.8766(19) 0.554(2) 0.0267(12) Uiso d PD 0.153(3) A -2 C
H27A 0.1599 0.8815 0.5040 0.040 Uiso calc PR 0.153(3) A -2 H
H27B 0.2976 0.9672 0.5136 0.040 Uiso calc PR 0.153(3) A -2 H
H27C 0.1759 0.8585 0.6480 0.040 Uiso calc PR 0.153(3) A -2 H

loop_
_atom_site_aniso_label
_atom_site_aniso_U_11
_atom_site_aniso_U_22
_atom_site_aniso_U_33
_atom_site_aniso_U_12
_atom_site_aniso_U_13
_atom_site_aniso_U_23
O1 0.0252(5) 0.0473(7) 0.0685(9) -0.0083(5) -0.0163(5) 0.0023(6)
O2 0.0282(5) 0.0441(6) 0.0650(8) -0.0030(5) -0.0277(5) -0.0023(6)
O3 0.0287(5) 0.0345(6) 0.0630(8) -0.0038(4) -0.0223(5) 0.0047(5)
O4 0.0235(5) 0.0593(8) 0.0489(7) -0.0071(5) -0.0185(5) 0.0055(6)
O5 0.0368(7) 0.0593(9) 0.0804(11) -0.0013(6) -0.0315(7) 0.0193(8)
O6 0.0457(8) 0.0516(8) 0.0812(11) -0.0108(6) -0.0244(7) 0.0222(8)
N11 0.0311(6) 0.0428(8) 0.0434(8) 0.0015(6) -0.0137(6) 0.0051(6)
C11 0.0203(6) 0.0361(7) 0.0282(6) 0.0010(5) -0.0089(5) -0.0104(5)
C12 0.0214(6) 0.0314(6) 0.0306(6) 0.0026(5) -0.0111(5) -0.0093(5)
C13 0.0205(6) 0.0314(6) 0.0281(6) 0.0007(5) -0.0090(5) -0.0089(5)
C14 0.0211(6) 0.0367(7) 0.0276(6) 0.0033(5) -0.0091(5) -0.0086(5)
C15 0.0261(6) 0.0350(7) 0.0286(6) 0.0032(5) -0.0098(5) -0.0040(5)
C16 0.0252(6) 0.0375(7) 0.0318(7) -0.0023(5) -0.0084(5) -0.0052(6)
C17 0.0209(6) 0.0400(7) 0.0308(6) 0.0005(5) -0.0087(5) -0.0115(6)
C18 0.0224(6) 0.0341(7) 0.0356(7) -0.0009(5) -0.0118(5) -0.0074(6)
N1 0.0255(6) 0.0219(6) 0.0349(7) -0.0007(5) -0.0110(5) -0.0096(5)
C2 0.0241(9) 0.0317(10) 0.0456(11) 0.0062(7) -0.0181(8) -0.0149(9)
C3 0.0389(9) 0.0276(8) 0.0455(13) 0.0089(7) -0.0257(10) -0.0153(8)
N4 0.0271(7) 0.0177(9) 0.0388(14) -0.0008(7) -0.0183(8) -0.0053(9)
C5 0.0366(10) 0.0338(9) 0.0406(10) 0.0009(7) -0.0190(8) -0.0143(7)
C51 0.0526(19) 0.0480(19) 0.0763(19) 0.0109(13) -0.0411(16) -0.0362(13)
C52 0.046(2) 0.0639(16) 0.0441(12) 0.0048(13) -0.0167(11) -0.0016(11)
C6 0.0405(12) 0.0286(17) 0.0493(12) 0.0029(11) -0.0210(10) -0.0191(13)
C7 0.0319(9) 0.0299(8) 0.0369(9) 0.0049(7) -0.0131(7) -0.0148(8)
C71 0.0546(14) 0.0400(12) 0.0732(16) 0.0215(9) -0.0341(13) -0.0312(11)

loop_
_atom_type_symbol
_atom_type_description
_atom_type_scat_dispersion_real
_atom_type_scat_dispersion_imag
_atom_type_scat_source
C C 0.0033 0.0016 'International Tables Vol C Tables 4.2.6.8 and 6.1.1.4'
H H 0.0000 0.0000 'International Tables Vol C Tables 4.2.6.8 and 6.1.1.4'
N N 0.0061 0.0033 'International Tables Vol C Tables 4.2.6.8 and 6.1.1.4'
O O 0.0106 0.0060 'International Tables Vol C Tables 4.2.6.8 and 6.1.1.4'

loop_
_geom_angle_atom_site_label_1
_geom_angle_atom_site_label_2
_geom_angle_atom_site_label_3
_geom_angle
H2 O2 C17 109.5
O5 N11 O6 123.48(14)
O5 N11 C15 117.99(14)
O6 N11 C15 118.52(13)
C12 C11 C16 119.89(12)
C12 C11 C17 121.02(12)
C16 C11 C17 119.04(13)
C11 C12 H12 119.4
C11 C12 C13 121.17(12)
H12 C12 C13 119.4
C12 C13 C14 119.54(12)
C12 C13 C18 118.57(12)
C14 C13 C18 121.85(11)
C13 C14 H14 121.0
C13 C14 C15 118.04(12)
H14 C14 C15 121.0
N11 C15 C14 118.55(12)
N11 C15 C16 118.01(13)
C14 C15 C16 123.43(13)
C11 C16 C15 117.91(13)
C11 C16 H16 121.0
C15 C16 H16 121.0
O1 C17 O2 123.99(13)
O1 C17 C11 123.62(14)
O2 C17 C11 112.38(12)
O3 C18 O4 124.64(14)
O3 C18 C13 116.65(12)
O4 C18 C13 118.67(13)
H1 N1 C2 108.8
N1 C2 H2A 109.5
N1 C2 H2B 109.5
N1 C2 C3 110.67(17)
H2A C2 H2B 108.1
H2A C2 C3 109.5
H2B C2 C3 109.5
C2 C3 H3A 110.0
C2 C3 H3B 110.0
C2 C3 N4 108.6(2)
H3A C3 H3B 108.3
H3A C3 N4 110.0
H3B C3 N4 110.0
C3 N4 H4A 108.7
C3 N4 H4B 108.7
C3 N4 C5 114.4(3)
H4A N4 H4B 107.6
H4A N4 C5 108.7
H4B N4 C5 108.7
N4 C5 C51 109.3(4)
N4 C5 C52 109.7(5)
N4 C5 C6 105.5(4)
C51 C5 C52 111.6(5)
C51 C5 C6 108.1(4)
C52 C5 C6 112.4(5)
C5 C6 H6A 108.0
C5 C6 H6B 108.0
C5 C6 C7 117.0(4)
H6A C6 H6B 107.3
H6A C6 C7 108.0
H6B C6 C7 108.0
C6 C7 H7 108.2
C6 C7 C71 110.0(4)
H7 C7 C71 108.2
H21 N21 C22 108.8
N21 C22 H22A 108.8
N21 C22 H22B 108.8
N21 C22 C23 114.0(10)
H22A C22 H22B 107.6
H22A C22 C23 108.8
H22B C22 C23 108.8
C22 C23 H23A 107.1
C22 C23 H23B 107.1
C22 C23 N24 120.7(15)
H23A C23 H23B 106.8
H23A C23 N24 107.1
H23B C23 N24 107.1
C23 N24 H24A 102.5
C23 N24 H24B 102.5
C23 N24 C25 138(2)
H24A N24 H24B 104.9
H24A N24 C25 102.5
H24B N24 C25 102.5
N24 C25 C251 103(2)
N24 C25 C252 107(2)
N24 C25 C26 112(2)
C251 C25 C252 108(2)
C251 C25 C26 118(2)
C252 C25 C26 109(2)
C25 C251 H25A 109.5
C25 C251 H25B 109.5
C25 C251 H25C 109.5
H25A C251 H25B 109.5
H25A C251 H25C 109.5
H25B C251 H25C 109.5
C25 C252 H25D 109.5
C25 C252 H25E 109.5
C25 C252 H25F 109.5
H25D C252 H25E 109.5
H25D C252 H25F 109.5
H25E C252 H25F 109.5
C25 C26 H26A 105.9
C25 C26 H26B 105.9
C25 C26 C27 126(2)
H26A C26 H26B 106.2
H26A C26 C27 105.9
H26B C26 C27 105.9
C26 C27 H27 108.4
C26 C27 C271 105.4(17)
H27 C27 C271 108.4
C27 C271 H27A 109.5
C27 C271 H27B 109.5
C27 C271 H27C 109.5
H27A C271 H27B 109.5
H27A C271 H27C 109.5
H27B C271 H27C 109.5

loop_
_geom_bond_atom_site_label_1
_geom_bond_atom_site_label_2
_geom_bond_site_symmetry_2
_geom_bond_distance
_geom_bond_publ_flag
O1 C17 . 1.1974(18) y
O2 H2 . 0.8400 ?
O2 C17 . 1.3147(18) y
O3 C18 . 1.2497(18) y
O4 C18 . 1.2477(17) y
O5 N11 . 1.2136(19) ?
O6 N11 . 1.227(2) ?
N11 C15 . 1.4752(19) ?
C11 C12 . 1.3902(19) ?
C11 C16 . 1.392(2) ?
C11 C17 . 1.4984(18) ?
C12 H12 . 0.9500 ?
C12 C13 . 1.3948(17) ?
C13 C14 . 1.3940(18) ?
C13 C18 . 1.5149(19) ?
C14 H14 . 0.9500 ?
C14 C15 . 1.386(2) ?
C15 C16 . 1.3858(19) ?
C16 H16 . 0.9500 ?
N1 H1 . 0.9200 ?
N1 C2 . 1.475(2) y
C2 H2A . 0.9900 ?
C2 H2B . 0.9900 ?
C2 C3 . 1.511(3) ?
C3 H3A . 0.9900 ?
C3 H3B . 0.9900 ?
C3 N4 . 1.505(2) y
N4 H4A . 0.9200 ?
N4 H4B . 0.9200 ?
N4 C5 . 1.530(3) y
C5 C51 . 1.530(3) ?
C5 C52 . 1.533(4) ?
C5 C6 . 1.542(3) ?
C51 H51A . 0.9800 ?
C51 H51B . 0.9800 ?
C51 H51C . 0.9800 ?
C52 H52A . 0.9800 ?
C52 H52B . 0.9800 ?
C52 H52C . 0.9800 ?
C6 H6A . 0.9900 ?
C6 H6B . 0.9900 ?
C6 C7 . 1.538(4) ?
C7 H7 . 1.0000 ?
C7 N1 2_666 1.484(2) y
C7 C71 . 1.542(4) ?
C71 H71A . 0.9800 ?
C71 H71B . 0.9800 ?
C71 H71C . 0.9800 ?
N21 H21 . 0.9200 ?
N21 C22 . 1.455(9) ?
C22 H22A . 0.9900 ?
C22 H22B . 0.9900 ?
C22 C23 . 1.485(9) ?
C23 H23A . 0.9900 ?
C23 H23B . 0.9900 ?
C23 N24 . 1.467(10) ?
N24 H24A . 0.9200 ?
N24 H24B . 0.9200 ?
N24 C25 . 1.473(10) ?
C25 C251 . 1.521(10) ?
C25 C252 . 1.526(10) ?
C25 C26 . 1.524(10) ?
C251 H25A . 0.9800 ?
C251 H25B . 0.9800 ?
C251 H25C . 0.9800 ?
C252 H25D . 0.9800 ?
C252 H25E . 0.9800 ?
C252 H25F . 0.9800 ?
C26 H26A . 0.9900 ?
C26 H26B . 0.9900 ?
C26 C27 . 1.524(10) ?
C27 H27 . 1.0000 ?
C27 C271 . 1.523(10) ?
C271 H27A . 0.9800 ?
C271 H27B . 0.9800 ?
C271 H27C . 0.9800 ?

loop_
_geom_hbond_atom_site_label_D
_geom_hbond_atom_site_label_H
_geom_hbond_atom_site_label_A
_geom_hbond_site_symmetry_A
_geom_hbond_distance_DH
_geom_hbond_distance_HA
_geom_hbond_distance_DA
_geom_hbond_angle_DHA
_geom_hbond_publ_flag
O2 H2 O4 1_655 0.84 1.71 2.5063(15) 156 y
N4 H4A N1 2_666 0.92 2.02 2.764(4) 137 y
N1 H1 O4 2_666 0.92 2.48 3.3025(18) 149 y
N1 H1 O2 2_766 0.92 2.53 3.3554(19) 149 y
N4 H4B O3 . 0.92 1.81 2.718(5) 169 y
N24 H24A N21 2_666 0.92 2.25 3.03(3) 141 y
N21 H21 O6 2_775 0.92 2.20 3.009(8) 146 y
N24 H24B O3 . 0.92 1.91 2.82(3) 171 y

loop_
_geom_torsion_atom_site_label_1
_geom_torsion_atom_site_label_2
_geom_torsion_atom_site_label_3
_geom_torsion_atom_site_label_4
_geom_torsion_site_symmetry_1
_geom_torsion_site_symmetry_3
_geom_torsion_site_symmetry_4
_geom_torsion
_geom_torsion_publ_flag
C7 N1 C2 C3 2_666 . . -172.3(2) y
N1 C2 C3 N4 . . . -68.2(3) y
C2 C3 N4 C5 . . . 176.3(4) y
C3 N4 C5 C6 . . . -175.5(4) y
N4 C5 C6 C7 . . . 66.8(6) y
C5 C6 C7 N1 . . 2_666 -60.9(6) y
C6 C7 N1 C2 . 2_666 2_666 173.2(3) y
C27 N21 C22 C23 2_666 . . -84(2) y
N21 C22 C23 N24 . . . -67(2) y
C22 C23 N24 C25 . . . -164(3) y
C23 N24 C25 C26 . . . -168(4) y
N24 C25 C26 C27 . . . 33(4) y
C25 C26 C27 N21 . . 2_666 37(3) y
C26 C27 N21 C22 . 2_666 2_666 178(2) y
